data_4309327
loop_
_publ_author_name
'K. R. Justin Thomas'
'Marappan Velusamy'
'Jiann T. Lin'
'Chin-Hsiung Chien'
'Yu-Tai Tao'
'Yuh S. Wen'
'Ya-Hui Hu'
'Pi-Tai Chou'

_publ_section_title
;
Efficient Red-Emitting Cyclometalated Iridium(III) Complexes Containing
Lepidine-Based Ligands
;
_journal_name_full 'Inorganic Chemistry'
_journal_page_first 5677
_journal_page_last 5685
_journal_paper_doi 10.1021/ic050385s
_journal_volume 44
_journal_year 2005
_chemical_formula_sum 'C40 H29 Cl2 F6 Ir N2 O2'
_chemical_formula_weight 946.75
_chemical_name_systematic
;
 ?
;
_space_group_IT_number 2
_symmetry_cell_setting triclinic
_symmetry_space_group_name_Hall '-P 1'
_symmetry_space_group_name_H-M 'P -1'
_atom_sites_solution_hydrogens geom
_atom_sites_solution_primary direct
_atom_sites_solution_secondary difmap
_audit_creation_method SHELXL-97
_cell_angle_alpha 69.5460(10)
_cell_angle_beta 71.1940(10)
_cell_angle_gamma 65.8280(10)
_cell_formula_units_Z 2
_cell_length_a 11.3270(3)
_cell_length_b 11.8168(3)
_cell_length_c 15.9633(3)
_cell_measurement_reflns_used 8816
_cell_measurement_temperature 273(2)
_cell_measurement_theta_max 26.91
_cell_measurement_theta_min 3.12
_cell_volume 1785.81(8)
_computing_cell_refinement 'Bruker X8APEX'
_computing_data_collection 'Bruker X8APEX'
_computing_data_reduction 'Bruker X8APEX'
_computing_molecular_graphics 'Ortep-3 for Windows (Farrugia, 1997)'
_computing_publication_material 'WinGX publication routines (Farrugia, 1999)'
_computing_structure_refinement 'SHELXL-97 (Sheldrick, 1997)'
_computing_structure_solution 'SHELXS-97 (Sheldrick, 1990)'
_diffrn_ambient_temperature 273(2)
_diffrn_measured_fraction_theta_full 0.995
_diffrn_measured_fraction_theta_max 0.995
_diffrn_measurement_device_type 'CCD area detector'
_diffrn_measurement_method 'phi and omega scans'
_diffrn_radiation_monochromator graphite
_diffrn_radiation_source 'sealed tube'
_diffrn_radiation_type MoK\a
_diffrn_radiation_wavelength 0.71073
_diffrn_reflns_av_R_equivalents 0.0251
_diffrn_reflns_av_sigmaI/netI 0.0158
_diffrn_reflns_limit_h_max 13
_diffrn_reflns_limit_h_min -12
_diffrn_reflns_limit_k_max 14
_diffrn_reflns_limit_k_min -12
_diffrn_reflns_limit_l_max 18
_diffrn_reflns_limit_l_min 0
_diffrn_reflns_number 6274
_diffrn_reflns_theta_full 25.03
_diffrn_reflns_theta_max 25.03
_diffrn_reflns_theta_min 1.95
_exptl_absorpt_coefficient_mu 3.959
_exptl_absorpt_correction_type none
_exptl_crystal_colour red
_exptl_crystal_density_diffrn 1.761
_exptl_crystal_density_method 'not measured'
_exptl_crystal_description plate
_exptl_crystal_F_000 928
_exptl_crystal_size_max 0.32
_exptl_crystal_size_mid 0.22
_exptl_crystal_size_min 0.16
_refine_diff_density_max 3.701
_refine_diff_density_min -7.335
_refine_diff_density_rms 0.532
_refine_ls_extinction_coef 0.024(2)
_refine_ls_extinction_expression Fc^*^=kFc[1+0.001xFc^2^\l^3^/sin(2\q)]^-1/4^
_refine_ls_extinction_method SHELXL
_refine_ls_goodness_of_fit_ref 1.315
_refine_ls_hydrogen_treatment mixed
_refine_ls_matrix_type full
_refine_ls_number_parameters 444
_refine_ls_number_reflns 6274
_refine_ls_number_restraints 0
_refine_ls_restrained_S_all 1.315
_refine_ls_R_factor_all 0.0869
_refine_ls_R_factor_gt 0.0766
_refine_ls_shift/su_max 0.407
_refine_ls_shift/su_mean 0.015
_refine_ls_structure_factor_coef Fsqd
_refine_ls_weighting_details 'calc w=1/[\s^2^(Fo^2^)+(0.1642P)^2^+5.1897P] where P=(Fo^2^+2Fc^2^)/3'
_refine_ls_weighting_scheme calc
_refine_ls_wR_factor_gt 0.2268
_refine_ls_wR_factor_ref 0.2447
_reflns_number_gt 5841
_reflns_number_total 6274
_reflns_threshold_expression >2sigma(I)
_cod_data_source_file ic050385ssi20050315_014605.cif
_cod_data_source_block i6174
_cod_depositor_comments
;
The following automatic conversions were performed:
'_symmetry_cell_setting' value 'Triclinic' changed to 'triclinic'
according to '/home/saulius/struct/CIF-dictionaries/cif_core.dic'
dictionary named 'cif_core.dic' version 2.4.1 from 2010-06-29.

Automatic conversion script
Id: cif_fix_enum 1527 2010-12-29 10:47:43Z saulius 
;
_cod_original_cell_volume 1785.81(7)
_cod_original_sg_symbol_H-M 'P -1 '
_cod_database_code 4309327

loop_
_symmetry_equiv_pos_as_xyz
'x, y, z'
'-x, -y, -z'

loop_
_atom_site_label
_atom_site_type_symbol
_atom_site_fract_x
_atom_site_fract_y
_atom_site_fract_z
_atom_site_U_iso_or_equiv
_atom_site_adp_type
_atom_site_occupancy
_atom_site_symmetry_multiplicity
_atom_site_calc_flag
_atom_site_refinement_flags
_atom_site_disorder_assembly
_atom_site_disorder_group
C1 C 0.3868(14) 0.5943(12) 0.3662(9) 0.055(3) Uani 1 1 d . . .
C2 C 0.2954(15) 0.6643(13) 0.3096(10) 0.066(4) Uani 1 1 d . . .
H2 H 0.2395 0.7448 0.3181 0.079 Uiso 1 1 calc R . .
C3 C 0.2793(13) 0.6272(12) 0.2430(9) 0.055(3) Uani 1 1 d . . .
C4 C 0.389(2) 0.6588(16) 0.4351(14) 0.089(5) Uani 1 1 d . . .
H4A H 0.4566 0.6022 0.4688 0.133 Uiso 1 1 calc R . .
H4B H 0.3044 0.6767 0.4766 0.133 Uiso 1 1 calc R . .
H4C H 0.4065 0.7374 0.4025 0.133 Uiso 1 1 calc R . .
C5 C 0.1689(19) 0.7164(17) 0.1947(13) 0.084(5) Uani 1 1 d . . .
H5A H 0.1674 0.6804 0.1498 0.126 Uiso 1 1 calc R . .
H5B H 0.1823 0.7975 0.1651 0.126 Uiso 1 1 calc R . .
H5C H 0.0861 0.7285 0.2382 0.126 Uiso 1 1 calc R . .
C11 C 0.4704(12) 0.1986(10) 0.4618(8) 0.046(2) Uani 1 1 d . . .
C12 C 0.4099(12) 0.1536(12) 0.5526(8) 0.048(3) Uani 1 1 d . . .
H12 H 0.4641 0.1017 0.5943 0.058 Uiso 1 1 calc R . .
C13 C 0.2806(15) 0.1806(13) 0.5824(9) 0.056(3) Uani 1 1 d . . .
C14 C 0.1970(14) 0.2613(13) 0.5161(9) 0.058(3) Uani 1 1 d . . .
C15 C 0.0588(15) 0.2925(15) 0.5381(11) 0.073(4) Uani 1 1 d . . .
H15 H 0.0183 0.2610 0.5976 0.088 Uiso 1 1 calc R . .
C16 C -0.0237(14) 0.3728(15) 0.4707(10) 0.063(3) Uani 1 1 d . . .
H16 H -0.1155 0.4062 0.4864 0.076 Uiso 1 1 calc R . .
C17 C 0.0491(15) 0.3950(17) 0.3796(12) 0.079(4) Uani 1 1 d . . .
H17 H 0.0029 0.4310 0.3327 0.095 Uiso 1 1 calc R . .
C017 C 0.8234(19) 0.604(2) -0.1048(11) 0.085(5) Uani 1 1 d . . .
H01A H 0.8651 0.6589 -0.1020 0.127 Uiso 1 1 calc R . .
H01B H 0.7583 0.6537 -0.1419 0.127 Uiso 1 1 calc R . .
H01C H 0.8889 0.5364 -0.1312 0.127 Uiso 1 1 calc R . .
C18 C 0.1830(13) 0.3667(14) 0.3567(10) 0.062(3) Uani 1 1 d . . .
H18 H 0.2238 0.3911 0.2958 0.074 Uiso 1 1 calc R . .
C19 C 0.2619(12) 0.3001(11) 0.4247(8) 0.048(2) Uani 1 1 d . . .
C21 C 0.6491(13) 0.2336(11) 0.3368(9) 0.041(2) Uani 1 1 d . . .
C22 C 0.6127(11) 0.1670(10) 0.4274(8) 0.044(2) Uani 1 1 d . . .
C23 C 0.7060(13) 0.0776(11) 0.4781(8) 0.050(3) Uani 1 1 d . . .
H23 H 0.6793 0.0357 0.5384 0.060 Uiso 1 1 calc R . .
C24 C 0.8405(12) 0.0512(11) 0.4377(9) 0.052(3) Uani 1 1 d . . .
H24 H 0.9043 -0.0091 0.4704 0.062 Uiso 1 1 calc R . .
C25 C 0.8773(12) 0.1157(11) 0.3487(9) 0.050(3) Uani 1 1 d . . .
C26 C 0.7865(12) 0.2034(11) 0.2972(8) 0.048(3) Uani 1 1 d . . .
H26 H 0.8149 0.2429 0.2365 0.058 Uiso 1 1 calc R . .
C27 C 1.0203(12) 0.0873(12) 0.3060(10) 0.058(3) Uani 1 1 d . . .
C31 C 0.6253(12) 0.4131(11) 0.0883(8) 0.047(2) Uani 1 1 d . . .
C32 C 0.6891(14) 0.4666(13) 0.0022(9) 0.059(3) Uani 1 1 d . . .
H32 H 0.6865 0.4476 -0.0488 0.071 Uiso 1 1 calc R . .
C33 C 0.7571(15) 0.5483(15) -0.0092(10) 0.062(4) Uani 1 1 d . . .
C34 C 0.7591(12) 0.5745(12) 0.0666(9) 0.054(3) Uani 1 1 d . . .
C35 C 0.8267(17) 0.6540(15) 0.0643(12) 0.078(4) Uani 1 1 d . . .
H35 H 0.8674 0.6957 0.0085 0.093 Uiso 1 1 calc R . .
C36 C 0.8325(18) 0.6700(17) 0.1462(14) 0.082(5) Uani 1 1 d . . .
H36 H 0.8766 0.7228 0.1439 0.099 Uiso 1 1 calc R . .
C37 C 0.7748(17) 0.6097(16) 0.2279(13) 0.072(4) Uani 1 1 d . . .
H37 H 0.7840 0.6184 0.2810 0.087 Uiso 1 1 calc R . .
C38 C 0.7041(14) 0.5373(13) 0.2352(9) 0.056(3) Uani 1 1 d . . .
H38 H 0.6635 0.4989 0.2926 0.068 Uiso 1 1 calc R . .
C39 C 0.6912(12) 0.5191(11) 0.1549(8) 0.048(3) Uani 1 1 d . . .
C41 C 0.5160(11) 0.2658(12) 0.1996(9) 0.046(3) Uani 1 1 d . . .
C42 C 0.5688(11) 0.3136(12) 0.1064(8) 0.047(2) Uani 1 1 d . . .
C43 C 0.5712(14) 0.2630(15) 0.0378(9) 0.063(3) Uani 1 1 d . . .
H43 H 0.6021 0.2988 -0.0233 0.075 Uiso 1 1 calc R . .
C44 C 0.5283(15) 0.1613(16) 0.0606(10) 0.068(4) Uani 1 1 d . . .
H44 H 0.5298 0.1278 0.0153 0.082 Uiso 1 1 calc R . .
C45 C 0.4817(11) 0.1079(13) 0.1532(9) 0.055(3) Uani 1 1 d . . .
C46 C 0.4744(12) 0.1616(12) 0.2204(8) 0.048(3) Uani 1 1 d . . .
H46 H 0.4407 0.1268 0.2811 0.058 Uiso 1 1 calc R . .
C47 C 0.4400(14) -0.0055(15) 0.1796(12) 0.070(4) Uani 1 1 d . . .
C131 C 0.2226(19) 0.133(2) 0.6798(11) 0.078(5) Uani 1 1 d . . .
H13A H 0.1280 0.1630 0.6886 0.117 Uiso 1 1 calc R . .
H13B H 0.2469 0.1653 0.7172 0.117 Uiso 1 1 calc R . .
H13C H 0.2554 0.0414 0.6967 0.117 Uiso 1 1 calc R . .
N1 N 0.3956(10) 0.2774(10) 0.3991(7) 0.045(2) Uani 1 1 d . . .
N2 N 0.6199(10) 0.4426(9) 0.1649(7) 0.044(2) Uani 1 1 d . . .
O1 O 0.4683(9) 0.4852(8) 0.3685(6) 0.050(2) Uani 1 1 d . . .
O2 O 0.3440(9) 0.5226(9) 0.2182(6) 0.053(2) Uani 1 1 d . . .
Ir Ir 0.50197(4) 0.36699(3) 0.28032(2) 0.0387(3) Uani 1 1 d . . .
F4 F 0.388(2) -0.0421(17) 0.2619(9) 0.169(9) Uani 1 1 d . . .
F5 F 0.3447(18) 0.0149(18) 0.1383(15) 0.157(7) Uani 1 1 d . . .
F6 F 0.5327(19) -0.1005(16) 0.1477(19) 0.218(13) Uani 1 1 d . . .
Cl1 Cl 0.0471 0.8686 0.9639 0.134 Uiso 1 1 d . . 1
Cl2 Cl -0.0960 1.0385 1.0773 0.138 Uiso 1 1 d . . 1
C62 C -0.0812 0.9647 0.9987 0.288 Uiso 1 1 d . . 1
F15 F 1.052(3) 0.145(2) 0.2172(18) 0.104(3) Uiso 0.50 1 d PU . .
F14 F 1.052(2) 0.025(3) 0.2403(18) 0.104(3) Uiso 0.50 1 d PU . .
F13 F 1.080(2) -0.031(2) 0.3005(19) 0.104(3) Uiso 0.50 1 d PU . .
F11 F 1.059(3) 0.132(2) 0.3815(17) 0.104(3) Uiso 0.50 1 d PU . .
F12 F 1.102(2) -0.009(2) 0.3583(18) 0.104(3) Uiso 0.50 1 d PU . .
F16 F 1.055(3) 0.184(2) 0.2517(18) 0.104(3) Uiso 0.50 1 d PU . .

loop_
_atom_site_aniso_label
_atom_site_aniso_U_11
_atom_site_aniso_U_22
_atom_site_aniso_U_33
_atom_site_aniso_U_23
_atom_site_aniso_U_13
_atom_site_aniso_U_12
C1 0.068(8) 0.049(7) 0.051(7) -0.027(5) -0.014(6) -0.011(6)
C2 0.072(9) 0.051(7) 0.068(9) -0.033(7) -0.018(7) 0.003(6)
C3 0.054(7) 0.052(7) 0.048(7) -0.014(5) -0.012(5) -0.005(6)
C4 0.120(15) 0.066(9) 0.098(13) -0.043(9) -0.050(11) -0.010(9)
C5 0.088(11) 0.069(10) 0.075(11) -0.026(8) -0.033(9) 0.012(8)
C11 0.057(6) 0.040(5) 0.045(6) -0.017(5) -0.009(5) -0.016(5)
C12 0.059(7) 0.057(7) 0.037(6) -0.016(5) -0.011(5) -0.023(6)
C13 0.075(9) 0.050(7) 0.046(7) -0.021(5) -0.002(6) -0.026(6)
C14 0.063(7) 0.056(7) 0.060(8) -0.029(6) 0.004(6) -0.027(6)
C15 0.065(8) 0.075(9) 0.071(9) -0.027(8) 0.008(7) -0.025(7)
C16 0.056(7) 0.081(9) 0.058(8) -0.021(7) -0.006(6) -0.030(7)
C17 0.057(8) 0.087(11) 0.081(11) -0.020(9) -0.021(7) -0.009(7)
C017 0.088(12) 0.106(13) 0.047(8) -0.005(8) -0.012(8) -0.035(10)
C18 0.048(7) 0.066(8) 0.068(8) -0.015(6) -0.014(6) -0.016(6)
C19 0.051(6) 0.046(6) 0.047(6) -0.022(5) -0.009(5) -0.009(5)
C21 0.046(6) 0.036(5) 0.045(6) -0.016(5) -0.014(5) -0.008(5)
C22 0.051(6) 0.039(5) 0.045(6) -0.016(5) -0.014(5) -0.010(4)
C23 0.067(7) 0.045(6) 0.039(6) -0.011(5) -0.021(5) -0.013(5)
C24 0.055(7) 0.043(6) 0.058(7) -0.016(5) -0.020(6) -0.007(5)
C25 0.051(6) 0.040(6) 0.060(7) -0.020(5) -0.023(5) -0.003(5)
C26 0.056(7) 0.046(6) 0.043(6) -0.020(5) -0.010(5) -0.011(5)
C27 0.044(6) 0.054(7) 0.067(8) -0.015(6) -0.013(6) -0.007(5)
C31 0.053(6) 0.054(6) 0.036(6) -0.016(5) -0.012(5) -0.013(5)
C32 0.072(8) 0.064(8) 0.043(7) -0.020(6) -0.009(6) -0.022(7)
C33 0.061(8) 0.061(8) 0.051(8) 0.000(6) -0.012(6) -0.020(6)
C34 0.050(6) 0.049(6) 0.057(8) -0.008(5) -0.021(5) -0.007(5)
C35 0.080(10) 0.067(9) 0.077(10) -0.006(8) -0.006(8) -0.034(8)
C36 0.084(11) 0.084(11) 0.105(13) -0.031(10) -0.020(10) -0.048(9)
C37 0.073(9) 0.077(10) 0.087(12) -0.036(9) -0.021(8) -0.029(8)
C38 0.067(8) 0.058(7) 0.054(7) -0.024(6) -0.019(6) -0.017(6)
C39 0.049(6) 0.044(6) 0.047(6) -0.014(5) -0.014(5) -0.007(5)
C41 0.037(5) 0.049(6) 0.050(7) -0.025(5) -0.009(5) -0.003(5)
C42 0.050(6) 0.061(7) 0.039(6) -0.024(5) -0.007(5) -0.018(5)
C43 0.064(8) 0.086(9) 0.047(7) -0.038(7) 0.003(6) -0.026(7)
C44 0.071(8) 0.096(11) 0.059(8) -0.051(8) -0.007(7) -0.027(8)
C45 0.039(6) 0.072(8) 0.066(8) -0.045(7) -0.006(5) -0.009(5)
C46 0.045(5) 0.048(6) 0.054(7) -0.025(5) -0.008(5) -0.008(5)
C47 0.057(8) 0.078(9) 0.094(12) -0.054(9) -0.011(7) -0.015(7)
C131 0.089(11) 0.101(12) 0.056(9) -0.022(8) 0.003(8) -0.057(10)
N1 0.048(5) 0.046(5) 0.041(5) -0.022(4) -0.008(4) -0.010(4)
N2 0.044(5) 0.039(5) 0.047(6) -0.013(4) -0.016(4) -0.005(4)
O1 0.065(5) 0.049(5) 0.042(5) -0.022(4) -0.014(4) -0.013(4)
O2 0.049(5) 0.055(5) 0.047(5) -0.019(4) -0.012(4) -0.003(4)
Ir 0.0427(4) 0.0391(4) 0.0338(4) -0.0161(2) -0.0096(2) -0.0062(2)
F4 0.33(3) 0.182(15) 0.080(8) -0.031(8) -0.008(11) -0.198(19)
F5 0.150(13) 0.157(14) 0.23(2) -0.034(13) -0.080(13) -0.093(12)
F6 0.145(13) 0.120(12) 0.39(3) -0.167(18) 0.085(17) -0.072(11)

loop_
_atom_type_symbol
_atom_type_description
_atom_type_scat_dispersion_real
_atom_type_scat_dispersion_imag
_atom_type_scat_source
C C 0.0033 0.0016 'International Tables Vol C Tables 4.2.6.8 and 6.1.1.4'
H H 0.0000 0.0000 'International Tables Vol C Tables 4.2.6.8 and 6.1.1.4'
N N 0.0061 0.0033 'International Tables Vol C Tables 4.2.6.8 and 6.1.1.4'
O O 0.0106 0.0060 'International Tables Vol C Tables 4.2.6.8 and 6.1.1.4'
Ir Ir -1.4442 7.9887 'International Tables Vol C Tables 4.2.6.8 and 6.1.1.4'
F F 0.0171 0.0103 'International Tables Vol C Tables 4.2.6.8 and 6.1.1.4'
Cl Cl 0.1484 0.1585 'International Tables Vol C Tables 4.2.6.8 and 6.1.1.4'

loop_
_geom_angle_atom_site_label_1
_geom_angle_atom_site_label_2
_geom_angle_atom_site_label_3
_geom_angle
_geom_angle_site_symmetry_1
_geom_angle_site_symmetry_3
_geom_angle_publ_flag
O1 C1 C2 127.8(11) . . ?
O1 C1 C4 114.8(12) . . ?
C2 C1 C4 117.4(12) . . ?
C3 C2 C1 127.0(12) . . ?
C3 C2 H2 116.5 . . ?
C1 C2 H2 116.5 . . ?
O2 C3 C2 128.2(12) . . ?
O2 C3 C5 114.7(13) . . ?
C2 C3 C5 117.0(13) . . ?
C1 C4 H4A 109.5 . . ?
C1 C4 H4B 109.5 . . ?
H4A C4 H4B 109.5 . . ?
C1 C4 H4C 109.5 . . ?
H4A C4 H4C 109.5 . . ?
H4B C4 H4C 109.5 . . ?
C3 C5 H5A 109.5 . . ?
C3 C5 H5B 109.5 . . ?
H5A C5 H5B 109.5 . . ?
C3 C5 H5C 109.4 . . ?
H5A C5 H5C 109.5 . . ?
H5B C5 H5C 109.5 . . ?
N1 C11 C12 120.3(11) . . ?
N1 C11 C22 115.2(10) . . ?
C12 C11 C22 124.5(11) . . ?
C13 C12 C11 123.9(12) . . ?
C13 C12 H12 118.0 . . ?
C11 C12 H12 118.1 . . ?
C12 C13 C14 117.4(12) . . ?
C12 C13 C131 121.3(14) . . ?
C14 C13 C131 121.3(14) . . ?
C15 C14 C19 119.9(14) . . ?
C15 C14 C13 123.0(13) . . ?
C19 C14 C13 116.9(12) . . ?
C14 C15 C16 122.4(14) . . ?
C14 C15 H15 118.8 . . ?
C16 C15 H15 118.8 . . ?
C17 C16 C15 113.7(13) . . ?
C17 C16 H16 123.1 . . ?
C15 C16 H16 123.1 . . ?
C18 C17 C16 123.8(15) . . ?
C18 C17 H17 118.1 . . ?
C16 C17 H17 118.1 . . ?
C33 C017 H01A 109.5 . . ?
C33 C017 H01B 109.5 . . ?
H01A C017 H01B 109.5 . . ?
C33 C017 H01C 109.5 . . ?
H01A C017 H01C 109.5 . . ?
H01B C017 H01C 109.5 . . ?
C17 C18 C19 121.1(14) . . ?
C17 C18 H18 119.4 . . ?
C19 C18 H18 119.4 . . ?
N1 C19 C14 123.0(12) . . ?
N1 C19 C18 119.2(11) . . ?
C14 C19 C18 117.9(12) . . ?
C22 C21 C26 117.3(11) . . ?
C22 C21 Ir 115.7(9) . . ?
C26 C21 Ir 126.9(9) . . ?
C23 C22 C21 122.0(11) . . ?
C23 C22 C11 123.9(11) . . ?
C21 C22 C11 114.1(10) . . ?
C24 C23 C22 119.4(11) . . ?
C24 C23 H23 120.3 . . ?
C22 C23 H23 120.3 . . ?
C25 C24 C23 119.1(11) . . ?
C25 C24 H24 120.5 . . ?
C23 C24 H24 120.5 . . ?
C26 C25 C24 122.4(12) . . ?
C26 C25 C27 118.7(12) . . ?
C24 C25 C27 118.9(11) . . ?
C25 C26 C21 119.8(11) . . ?
C25 C26 H26 120.1 . . ?
C21 C26 H26 120.1 . . ?
F16 C27 F13 125(2) . . ?
F16 C27 F12 120.4(18) . . ?
F13 C27 F12 52.0(15) . . ?
F16 C27 F15 37.2(14) . . ?
F13 C27 F15 98.3(18) . . ?
F12 C27 F15 127.2(18) . . ?
F16 C27 F14 95.5(18) . . ?
F13 C27 F14 45.1(14) . . ?
F12 C27 F14 95.3(17) . . ?
F15 C27 F14 59.4(16) . . ?
F16 C27 C25 116.0(15) . . ?
F13 C27 C25 113.0(15) . . ?
F12 C27 C25 114.8(15) . . ?
F15 C27 C25 117.2(15) . . ?
F14 C27 C25 109.5(15) . . ?
F16 C27 F11 80.4(16) . . ?
F13 C27 F11 117.0(17) . . ?
F12 C27 F11 65.2(15) . . ?
F15 C27 F11 116.5(17) . . ?
F14 C27 F11 153.1(16) . . ?
C25 C27 F11 96.0(13) . . ?
N2 C31 C32 121.8(11) . . ?
N2 C31 C42 113.9(10) . . ?
C32 C31 C42 124.0(11) . . ?
C33 C32 C31 121.5(12) . . ?
C33 C32 H32 119.2 . . ?
C31 C32 H32 119.3 . . ?
C34 C33 C32 117.9(13) . . ?
C34 C33 C017 123.1(15) . . ?
C32 C33 C017 118.9(15) . . ?
C33 C34 C35 123.4(14) . . ?
C33 C34 C39 119.6(12) . . ?
C35 C34 C39 117.0(13) . . ?
C34 C35 C36 120.4(14) . . ?
C34 C35 H35 119.8 . . ?
C36 C35 H35 119.8 . . ?
C37 C36 C35 120.7(14) . . ?
C37 C36 H36 119.7 . . ?
C35 C36 H36 119.7 . . ?
C36 C37 C38 122.1(16) . . ?
C36 C37 H37 118.9 . . ?
C38 C37 H37 118.9 . . ?
C37 C38 C39 120.2(14) . . ?
C37 C38 H38 119.9 . . ?
C39 C38 H38 119.9 . . ?
N2 C39 C38 118.7(11) . . ?
N2 C39 C34 121.9(11) . . ?
C38 C39 C34 119.3(12) . . ?
C46 C41 C42 116.7(11) . . ?
C46 C41 Ir 129.5(10) . . ?
C42 C41 Ir 113.7(9) . . ?
C43 C42 C41 121.4(11) . . ?
C43 C42 C31 123.4(11) . . ?
C41 C42 C31 115.2(10) . . ?
C44 C43 C42 120.3(13) . . ?
C44 C43 H43 119.9 . . ?
C42 C43 H43 119.9 . . ?
C43 C44 C45 119.4(11) . . ?
C43 C44 H44 120.3 . . ?
C45 C44 H44 120.3 . . ?
C46 C45 C44 120.2(12) . . ?
C46 C45 C47 119.6(13) . . ?
C44 C45 C47 120.2(12) . . ?
C45 C46 C41 122.0(12) . . ?
C45 C46 H46 119.0 . . ?
C41 C46 H46 119.0 . . ?
F4 C47 F6 112(2) . . ?
F4 C47 F5 101.3(17) . . ?
F6 C47 F5 99.8(18) . . ?
F4 C47 C45 117.5(12) . . ?
F6 C47 C45 112.1(14) . . ?
F5 C47 C45 112.3(15) . . ?
C13 C131 H13A 109.5 . . ?
C13 C131 H13B 109.5 . . ?
H13A C131 H13B 109.5 . . ?
C13 C131 H13C 109.5 . . ?
H13A C131 H13C 109.5 . . ?
H13B C131 H13C 109.5 . . ?
C11 N1 C19 117.9(10) . . ?
C11 N1 Ir 112.8(8) . . ?
C19 N1 Ir 128.7(8) . . ?
C31 N2 C39 117.0(11) . . ?
C31 N2 Ir 113.9(8) . . ?
C39 N2 Ir 129.1(9) . . ?
C1 O1 Ir 126.1(8) . . ?
C3 O2 Ir 124.3(9) . . ?
C21 Ir C41 93.6(5) . . ?
C21 Ir N2 95.7(5) . . ?
C41 Ir N2 80.9(5) . . ?
C21 Ir N1 80.0(5) . . ?
C41 Ir N1 97.9(5) . . ?
N2 Ir N1 175.5(3) . . ?
C21 Ir O1 90.8(4) . . ?
C41 Ir O1 175.0(3) . . ?
N2 Ir O1 101.1(4) . . ?
N1 Ir O1 80.4(4) . . ?
C21 Ir O2 176.6(4) . . ?
C41 Ir O2 89.1(4) . . ?
N2 Ir O2 82.6(4) . . ?
N1 Ir O2 101.8(4) . . ?
O1 Ir O2 86.6(4) . . ?
Cl2 Cl1 C62 88.883(3) 2_577 . ?
Cl1 Cl2 C62 108.508(3) 2_577 . ?
Cl1 Cl2 C62 49.793(2) 2_577 2_577 ?
C62 Cl2 C62 78.278(2) . 2_577 ?
Cl1 C62 Cl2 122.712(3) . . ?
Cl1 C62 Cl2 41.324(2) . 2_577 ?
Cl2 C62 Cl2 101.722(2) . 2_577 ?
F16 F15 C27 68(3) . . ?
F16 F15 F14 127(4) . . ?
C27 F15 F14 61.0(17) . . ?
F13 F14 F15 115(3) . . ?
F13 F14 C27 64(2) . . ?
F15 F14 C27 59.5(17) . . ?
F14 F13 F12 133(3) . . ?
F14 F13 C27 71(2) . . ?
F12 F13 C27 66.3(19) . . ?
F12 F11 C27 47.3(12) . . ?
F12 F11 F16 77.9(16) . . ?
C27 F11 F16 40.4(10) . . ?
F13 F12 C27 61.8(19) . . ?
F13 F12 F11 129(3) . . ?
C27 F12 F11 67.5(15) . . ?
F15 F16 C27 75(3) . . ?
F15 F16 F11 132(3) . . ?
C27 F16 F11 59.1(14) . . ?

loop_
_geom_bond_atom_site_label_1
_geom_bond_atom_site_label_2
_geom_bond_distance
_geom_bond_site_symmetry_2
_geom_bond_publ_flag
C1 O1 1.237(15) . ?
C1 C2 1.398(19) . ?
C1 C4 1.551(18) . ?
C2 C3 1.37(2) . ?
C2 H2 0.9300 . ?
C3 O2 1.278(16) . ?
C3 C5 1.50(2) . ?
C4 H4A 0.9600 . ?
C4 H4B 0.9600 . ?
C4 H4C 0.9600 . ?
C5 H5A 0.9600 . ?
C5 H5B 0.9600 . ?
C5 H5C 0.9600 . ?
C11 N1 1.355(16) . ?
C11 C12 1.406(17) . ?
C11 C22 1.456(16) . ?
C12 C13 1.32(2) . ?
C12 H12 0.9300 . ?
C13 C14 1.46(2) . ?
C13 C131 1.48(2) . ?
C14 C15 1.40(2) . ?
C14 C19 1.412(18) . ?
C15 C16 1.46(2) . ?
C15 H15 0.9300 . ?
C16 C17 1.41(2) . ?
C16 H16 0.9300 . ?
C17 C18 1.36(2) . ?
C17 H17 0.9300 . ?
C017 C33 1.52(2) . ?
C017 H01A 0.9600 . ?
C017 H01B 0.9600 . ?
C017 H01C 0.9600 . ?
C18 C19 1.431(18) . ?
C18 H18 0.9300 . ?
C19 N1 1.370(16) . ?
C21 C22 1.402(18) . ?
C21 C26 1.421(18) . ?
C21 Ir 1.975(12) . ?
C22 C23 1.388(16) . ?
C23 C24 1.397(18) . ?
C23 H23 0.9300 . ?
C24 C25 1.376(18) . ?
C24 H24 0.9300 . ?
C25 C26 1.373(16) . ?
C25 C27 1.485(18) . ?
C26 H26 0.9300 . ?
C27 F16 1.29(3) . ?
C27 F13 1.30(3) . ?
C27 F12 1.35(3) . ?
C27 F15 1.34(3) . ?
C27 F14 1.36(3) . ?
C27 F11 1.70(3) . ?
C31 N2 1.362(16) . ?
C31 C32 1.392(18) . ?
C31 C42 1.460(17) . ?
C32 C33 1.40(2) . ?
C32 H32 0.9300 . ?
C33 C34 1.36(2) . ?
C34 C35 1.42(2) . ?
C34 C39 1.440(18) . ?
C35 C36 1.41(3) . ?
C35 H35 0.9300 . ?
C36 C37 1.35(3) . ?
C36 H36 0.9300 . ?
C37 C38 1.35(2) . ?
C37 H37 0.9300 . ?
C38 C39 1.431(17) . ?
C38 H38 0.9300 . ?
C39 N2 1.382(16) . ?
C41 C46 1.392(18) . ?
C41 C42 1.417(18) . ?
C41 Ir 1.976(12) . ?
C42 C43 1.408(17) . ?
C43 C44 1.37(2) . ?
C43 H43 0.9300 . ?
C44 C45 1.41(2) . ?
C44 H44 0.9300 . ?
C45 C46 1.391(16) . ?
C45 C47 1.48(2) . ?
C46 H46 0.9300 . ?
C47 F4 1.25(2) . ?
C47 F6 1.31(2) . ?
C47 F5 1.34(2) . ?
C131 H13A 0.9600 . ?
C131 H13B 0.9600 . ?
C131 H13C 0.9600 . ?
N1 Ir 2.082(11) . ?
N2 Ir 2.054(11) . ?
O1 Ir 2.161(8) . ?
O2 Ir 2.177(9) . ?
Cl1 Cl2 1.3049 2_577 ?
Cl1 C62 1.5092 . ?
Cl2 Cl1 1.3049 2_577 ?
Cl2 C62 1.6942 . ?
Cl2 C62 1.9758 2_577 ?
C62 Cl2 1.9758 2_577 ?
F15 F16 0.84(3) . ?
F15 F14 1.34(3) . ?
F14 F13 1.02(3) . ?
F13 F12 1.16(3) . ?
F11 F12 1.67(4) . ?
F11 F16 1.95(4) . ?
